data_4320072
loop_
_publ_author_name
'Pete Saweczko'
'Gary D. Enright'
'Heinz-Bernhard Kraatz'

_publ_section_title
;
 Interaction of Ferrocenoyl-Dipeptides with 3-Aminopyrazole Derivatives:
 \b-Sheet Models? A Synthetic, Spectroscopic, Structural, and
 Electrochemical Study
;
_journal_name_full 'Inorganic Chemistry'
_journal_page_first 4409
_journal_page_last 4419
_journal_paper_doi 10.1021/ic010145m
_journal_volume 40
_journal_year 2001
_chemical_formula_sum 'C35 H42 Fe2 N4 O8.5'
_chemical_formula_weight 766.43
_chemical_name_systematic
;
  ?
;
_space_group_IT_number 15
_symmetry_cell_setting monoclinic
_symmetry_space_group_name_Hall '-C 2yc'
_symmetry_space_group_name_H-M 'C 1 2/c 1'
_atom_sites_solution_hydrogens geom
_atom_sites_solution_primary direct
_atom_sites_solution_secondary difmap
_audit_creation_method SHELXL-97
_cell_angle_alpha 90.00
_cell_angle_beta 91.7180(10)
_cell_angle_gamma 90.00
_cell_formula_units_Z 8
_cell_length_a 47.192(3)
_cell_length_b 8.5076(5)
_cell_length_c 17.3694(10)
_cell_measurement_temperature 293(2)
_cell_volume 6970.5(7)
_computing_structure_refinement 'SHELXL-97 (Sheldrick, 1997)'
_computing_structure_solution 'SHELXS-97 (Sheldrick, 1990)'
_diffrn_ambient_temperature 293(2)
_diffrn_measured_fraction_theta_full 0.995
_diffrn_measured_fraction_theta_max 0.995
_diffrn_radiation_monochromator graphite
_diffrn_radiation_source 'fine-focus sealed tube'
_diffrn_radiation_type MoK\a
_diffrn_radiation_wavelength 0.71073
_diffrn_reflns_av_R_equivalents 0.0423
_diffrn_reflns_av_sigmaI/netI 0.0482
_diffrn_reflns_limit_h_max 63
_diffrn_reflns_limit_h_min -63
_diffrn_reflns_limit_k_max 11
_diffrn_reflns_limit_k_min -11
_diffrn_reflns_limit_l_max 23
_diffrn_reflns_limit_l_min -23
_diffrn_reflns_number 37766
_diffrn_reflns_theta_full 28.76
_diffrn_reflns_theta_max 28.76
_diffrn_reflns_theta_min 1.73
_exptl_absorpt_coefficient_mu 0.891
_exptl_crystal_density_diffrn 1.461
_exptl_crystal_density_method 'not measured'
_exptl_crystal_F_000 3200
_refine_diff_density_max 0.382
_refine_diff_density_min -0.385
_refine_diff_density_rms 0.052
_refine_ls_extinction_method none
_refine_ls_goodness_of_fit_ref 0.932
_refine_ls_hydrogen_treatment mixed
_refine_ls_matrix_type full
_refine_ls_number_parameters 601
_refine_ls_number_reflns 9027
_refine_ls_number_restraints 0
_refine_ls_restrained_S_all 0.932
_refine_ls_R_factor_all 0.0627
_refine_ls_R_factor_gt 0.0324
_refine_ls_shift/su_max 0.072
_refine_ls_shift/su_mean 0.004
_refine_ls_structure_factor_coef Fsqd
_refine_ls_weighting_details 'calc w=1/[\s^2^(Fo^2^)+(0.0395P)^2^+0.0000P] where P=(Fo^2^+2Fc^2^)/3'
_refine_ls_weighting_scheme calc
_refine_ls_wR_factor_gt 0.0681
_refine_ls_wR_factor_ref 0.0758
_reflns_number_gt 6157
_reflns_number_total 9027
_reflns_threshold_expression >2sigma(I)
_cod_data_source_file ic010145m.cif
_cod_data_source_block Compound7(Fc-Gly2-OEt)
_cod_original_formula_sum 'C35 H42 Fe2 N4 O8.50'
_cod_database_code 4320072

loop_
_symmetry_equiv_pos_as_xyz
'x, y, z'
'-x, y, -z+1/2'
'x+1/2, y+1/2, z'
'-x+1/2, y+1/2, -z+1/2'
'-x, -y, -z'
'x, -y, z-1/2'
'-x+1/2, -y+1/2, -z'
'x+1/2, -y+1/2, z-1/2'

loop_
_atom_site_label
_atom_site_type_symbol
_atom_site_fract_x
_atom_site_fract_y
_atom_site_fract_z
_atom_site_U_iso_or_equiv
_atom_site_adp_type
_atom_site_occupancy
_atom_site_symmetry_multiplicity
_atom_site_calc_flag
_atom_site_refinement_flags
_atom_site_disorder_assembly
_atom_site_disorder_group
Fe2 Fe 0.072652(5) 0.04610(3) 0.346386(14) 0.02582(7) Uani 1 1 d . . .
Fe1 Fe 0.050838(5) 0.50420(3) 0.095418(14) 0.02641(7) Uani 1 1 d . . .
O11 O 0.12622(3) 0.22679(14) 0.49541(7) 0.0322(3) Uani 1 1 d . . .
O12 O 0.18188(3) 0.46064(16) 0.38106(7) 0.0381(3) Uani 1 1 d . . .
O13 O 0.21731(3) 0.40529(16) 0.57118(9) 0.0459(4) Uani 1 1 d . . .
O14 O 0.25664(2) 0.51655(14) 0.52649(8) 0.0362(3) Uani 1 1 d . . .
O1 O 0.10799(3) 0.51795(14) 0.25096(7) 0.0312(3) Uani 1 1 d . . .
O2 O 0.14719(2) 0.32910(14) 0.11486(7) 0.0304(3) Uani 1 1 d . . .
O3 O 0.21105(3) 0.19387(17) 0.14729(8) 0.0461(4) Uani 1 1 d . . .
O4 O 0.20566(3) -0.02729(15) 0.21533(8) 0.0427(3) Uani 1 1 d . . .
N11 N 0.12468(3) 0.39763(17) 0.39615(9) 0.0269(3) Uani 1 1 d . . .
N12 N 0.18338(3) 0.61512(18) 0.48600(9) 0.0285(3) Uani 1 1 d . . .
N1 N 0.12612(3) 0.63663(18) 0.14859(9) 0.0273(3) Uani 1 1 d . . .
N2 N 0.16873(3) 0.3385(2) 0.23205(9) 0.0335(4) Uani 1 1 d . . .
C1 C 0.07536(3) 0.64176(19) 0.16569(9) 0.0238(3) Uani 1 1 d . . .
C2 C 0.06580(4) 0.7295(2) 0.09965(10) 0.0272(4) Uani 1 1 d . . .
C3 C 0.03568(4) 0.7308(2) 0.09908(11) 0.0320(4) Uani 1 1 d . . .
C4 C 0.02660(4) 0.6456(2) 0.16380(11) 0.0338(4) Uani 1 1 d . . .
C5 C 0.05094(4) 0.5909(2) 0.20536(11) 0.0306(4) Uani 1 1 d . . .
C6 C 0.07640(4) 0.3252(2) 0.05974(12) 0.0346(4) Uani 1 1 d . . .
C7 C 0.06457(4) 0.4058(2) -0.00459(12) 0.0343(4) Uani 1 1 d . . .
C8 C 0.03464(4) 0.3957(2) -0.00109(12) 0.0394(5) Uani 1 1 d . . .
C9 C 0.02823(4) 0.3075(3) 0.06518(13) 0.0448(5) Uani 1 1 d . . .
C10 C 0.05402(4) 0.2642(2) 0.10280(13) 0.0398(5) Uani 1 1 d . . .
C11 C 0.10430(3) 0.59460(18) 0.19080(10) 0.0248(4) Uani 1 1 d . . .
C12 C 0.15433(4) 0.5839(2) 0.17179(12) 0.0319(4) Uani 1 1 d . . .
C13 C 0.15622(3) 0.4054(2) 0.17090(10) 0.0276(4) Uani 1 1 d . . .
C14 C 0.17317(4) 0.1709(2) 0.23654(12) 0.0366(5) Uani 1 1 d . . .
C15 C 0.19889(4) 0.1185(2) 0.19370(11) 0.0316(4) Uani 1 1 d . . .
C16 C 0.23021(5) -0.0962(3) 0.17871(15) 0.0479(6) Uani 1 1 d . . .
C17 C 0.25660(5) -0.0544(4) 0.22109(18) 0.0641(7) Uani 1 1 d . . .
C21 C 0.11243(3) 0.1278(2) 0.37223(10) 0.0258(4) Uani 1 1 d . . .
C22 C 0.10631(3) 0.1374(2) 0.29106(11) 0.0284(4) Uani 1 1 d . . .
C23 C 0.10048(4) -0.0164(2) 0.26410(12) 0.0366(5) Uani 1 1 d . . .
C24 C 0.10261(4) -0.1212(2) 0.32757(13) 0.0410(5) Uani 1 1 d . . .
C25 C 0.10995(4) -0.0331(2) 0.39420(13) 0.0346(4) Uani 1 1 d . . .
C26 C 0.04371(4) 0.1806(2) 0.40016(12) 0.0348(4) Uani 1 1 d . . .
C27 C 0.03790(4) 0.1800(3) 0.31964(12) 0.0379(5) Uani 1 1 d . . .
C28 C 0.03318(4) 0.0219(3) 0.29670(13) 0.0431(5) Uani 1 1 d . . .
C29 C 0.03577(4) -0.0728(3) 0.36278(13) 0.0446(5) Uani 1 1 d . . .
C30 C 0.04232(4) 0.0245(3) 0.42701(13) 0.0407(5) Uani 1 1 d . . .
C31 C 0.12133(3) 0.25433(19) 0.42660(10) 0.0233(3) Uani 1 1 d . . .
C32 C 0.13757(3) 0.5250(2) 0.43914(11) 0.0257(4) Uani 1 1 d . . .
C33 C 0.16976(3) 0.52844(19) 0.43270(10) 0.0254(4) Uani 1 1 d . . .
C34 C 0.21384(4) 0.6310(2) 0.48754(12) 0.0300(4) Uani 1 1 d . . .
C35 C 0.22857(4) 0.5034(2) 0.53357(10) 0.0301(4) Uani 1 1 d . . .
C36 C 0.27462(4) 0.4038(3) 0.56749(14) 0.0400(5) Uani 1 1 d . . .
C37 C 0.30437(5) 0.4329(4) 0.54637(19) 0.0578(7) Uani 1 1 d . . .
H2 H 0.0771(4) 0.772(2) 0.0644(11) 0.030(5) Uiso 1 1 d . . .
H3 H 0.0244(4) 0.782(2) 0.0619(11) 0.032(5) Uiso 1 1 d . . .
H4 H 0.0080(4) 0.623(2) 0.1762(10) 0.031(5) Uiso 1 1 d . . .
H5 H 0.0514(4) 0.528(2) 0.2511(11) 0.032(5) Uiso 1 1 d . . .
H6 H 0.0959(4) 0.319(2) 0.0733(11) 0.038(5) Uiso 1 1 d . . .
H7 H 0.0746(4) 0.461(2) -0.0411(12) 0.036(5) Uiso 1 1 d . . .
H8 H 0.0210(4) 0.445(2) -0.0360(12) 0.042(6) Uiso 1 1 d . . .
H9 H 0.0101(4) 0.285(2) 0.0796(12) 0.045(6) Uiso 1 1 d . . .
H10 H 0.0562(4) 0.203(2) 0.1500(12) 0.044(6) Uiso 1 1 d . . .
H11 H 0.1218(4) 0.416(2) 0.3520(11) 0.025(5) Uiso 1 1 d . . .
H11 H 0.1246(3) 0.681(2) 0.1079(10) 0.022(5) Uiso 1 1 d . . .
H12 H 0.1720(4) 0.389(2) 0.2705(13) 0.043(6) Uiso 1 1 d . . .
H12 H 0.1750(4) 0.647(2) 0.5205(11) 0.034(6) Uiso 1 1 d . . .
H22 H 0.1059(3) 0.225(2) 0.2623(11) 0.030(5) Uiso 1 1 d . . .
H23 H 0.0956(4) -0.041(2) 0.2150(13) 0.046(6) Uiso 1 1 d . . .
H24 H 0.0991(4) -0.225(3) 0.3290(12) 0.050(6) Uiso 1 1 d . . .
H25 H 0.1113(4) -0.069(2) 0.4416(12) 0.034(5) Uiso 1 1 d . . .
H26 H 0.0483(4) 0.267(2) 0.4308(11) 0.035(5) Uiso 1 1 d . . .
H27 H 0.0379(4) 0.269(2) 0.2869(12) 0.046(6) Uiso 1 1 d . . .
H28 H 0.0297(5) -0.010(2) 0.2465(14) 0.052(7) Uiso 1 1 d . . .
H29 H 0.0353(5) -0.182(3) 0.3627(14) 0.067(8) Uiso 1 1 d . . .
H30 H 0.0468(4) -0.012(2) 0.4763(13) 0.044(6) Uiso 1 1 d . . .
H12A H 0.1588(3) 0.622(2) 0.2222(11) 0.026(5) Uiso 1 1 d . . .
H14A H 0.1565(4) 0.112(2) 0.2141(12) 0.044(6) Uiso 1 1 d . . .
H16A H 0.2262(4) -0.204(3) 0.1794(13) 0.056(7) Uiso 1 1 d . . .
H32A H 0.1297(3) 0.625(2) 0.4180(10) 0.030(5) Uiso 1 1 d . . .
H34A H 0.2185(4) 0.733(2) 0.5088(11) 0.036(5) Uiso 1 1 d . . .
H36A H 0.2721(5) 0.416(3) 0.6208(14) 0.057(7) Uiso 1 1 d . . .
H37A H 0.3066(6) 0.432(3) 0.4939(19) 0.087(10) Uiso 1 1 d . . .
H12B H 0.1669(4) 0.624(2) 0.1343(11) 0.028(5) Uiso 1 1 d . . .
H14B H 0.1752(4) 0.140(2) 0.2888(13) 0.048(6) Uiso 1 1 d . . .
H16B H 0.2308(5) -0.053(3) 0.1228(14) 0.059(7) Uiso 1 1 d . . .
H17B H 0.2728(6) -0.102(3) 0.1953(15) 0.081(8) Uiso 1 1 d . . .
H32B H 0.1331(4) 0.520(2) 0.4895(11) 0.028(5) Uiso 1 1 d . . .
H34B H 0.2206(4) 0.633(2) 0.4344(11) 0.031(5) Uiso 1 1 d . . .
H36B H 0.2686(5) 0.298(3) 0.5530(14) 0.067(7) Uiso 1 1 d . . .
H37B H 0.3165(5) 0.360(3) 0.5729(14) 0.062(7) Uiso 1 1 d . . .
H17C H 0.2557(5) -0.090(3) 0.2757(17) 0.077(9) Uiso 1 1 d . . .
H37C H 0.3110(6) 0.538(3) 0.5653(16) 0.077(9) Uiso 1 1 d . . .
H17A H 0.2600(6) 0.062(4) 0.2213(17) 0.091(10) Uiso 1 1 d . . .
O202 O 0.1429(3) 1.0014(13) 0.6022(7) 0.129(4) Uiso 0.25 1 d P . .
O203 O 0.12409(19) 0.9786(9) 0.5978(5) 0.081(2) Uiso 0.25 1 d P . .

loop_
_atom_site_aniso_label
_atom_site_aniso_U_11
_atom_site_aniso_U_22
_atom_site_aniso_U_33
_atom_site_aniso_U_23
_atom_site_aniso_U_13
_atom_site_aniso_U_12
Fe2 0.02736(12) 0.02334(13) 0.02655(14) -0.00136(11) -0.00256(10) -0.00352(9)
Fe1 0.02320(12) 0.02990(14) 0.02618(14) -0.00453(11) 0.00167(9) -0.00087(10)
O11 0.0429(7) 0.0293(7) 0.0240(7) -0.0003(5) -0.0053(5) 0.0006(5)
O12 0.0327(7) 0.0496(8) 0.0319(7) -0.0148(6) 0.0013(5) 0.0002(6)
O13 0.0406(7) 0.0395(8) 0.0580(10) 0.0159(7) 0.0062(7) -0.0044(6)
O14 0.0275(6) 0.0377(8) 0.0433(8) 0.0093(6) -0.0020(5) -0.0013(5)
O1 0.0397(7) 0.0306(7) 0.0230(7) 0.0049(5) -0.0031(5) 0.0050(5)
O2 0.0345(6) 0.0343(7) 0.0222(7) -0.0026(5) -0.0031(5) 0.0016(5)
O3 0.0481(8) 0.0459(8) 0.0451(9) 0.0083(7) 0.0164(7) 0.0119(7)
O4 0.0415(7) 0.0354(8) 0.0516(9) 0.0042(7) 0.0074(6) 0.0134(6)
N11 0.0321(8) 0.0273(8) 0.0209(8) 0.0000(7) -0.0071(6) -0.0040(6)
N12 0.0263(7) 0.0331(9) 0.0262(9) -0.0070(7) 0.0007(6) -0.0040(6)
N1 0.0297(8) 0.0276(8) 0.0244(9) 0.0033(7) -0.0027(6) 0.0025(6)
N2 0.0360(8) 0.0404(10) 0.0238(9) -0.0071(8) -0.0047(7) 0.0145(7)
C1 0.0292(8) 0.0206(8) 0.0215(9) -0.0039(7) -0.0003(7) 0.0021(6)
C2 0.0315(9) 0.0253(9) 0.0248(10) -0.0004(7) 0.0002(7) 0.0022(7)
C3 0.0318(9) 0.0360(11) 0.0281(10) -0.0011(8) -0.0024(8) 0.0084(8)
C4 0.0272(9) 0.0410(11) 0.0335(11) -0.0059(9) 0.0062(8) 0.0039(8)
C5 0.0360(10) 0.0320(10) 0.0238(10) -0.0042(8) 0.0033(8) 0.0033(7)
C6 0.0316(10) 0.0314(10) 0.0407(12) -0.0123(9) -0.0009(8) 0.0015(8)
C7 0.0347(10) 0.0395(11) 0.0290(11) -0.0114(9) 0.0049(8) -0.0012(8)
C8 0.0309(10) 0.0482(12) 0.0387(12) -0.0178(10) -0.0067(9) 0.0020(8)
C9 0.0326(11) 0.0448(13) 0.0577(15) -0.0211(11) 0.0116(10) -0.0132(9)
C10 0.0495(12) 0.0265(10) 0.0437(13) -0.0051(9) 0.0061(10) -0.0044(8)
C11 0.0341(9) 0.0183(8) 0.0218(9) -0.0070(7) -0.0025(7) 0.0019(6)
C12 0.0283(9) 0.0365(11) 0.0307(11) -0.0035(9) -0.0045(8) 0.0004(7)
C13 0.0220(8) 0.0343(10) 0.0266(10) -0.0015(8) 0.0030(7) 0.0051(7)
C14 0.0360(10) 0.0426(12) 0.0313(11) 0.0082(9) 0.0049(8) 0.0152(9)
C15 0.0302(9) 0.0355(11) 0.0289(10) -0.0022(8) -0.0021(8) 0.0068(8)
C16 0.0494(13) 0.0421(14) 0.0525(15) -0.0072(11) 0.0059(11) 0.0206(10)
C17 0.0434(13) 0.087(2) 0.0624(19) -0.0097(17) 0.0039(12) 0.0267(14)
C21 0.0220(8) 0.0277(9) 0.0277(10) -0.0053(7) -0.0001(7) 0.0021(6)
C22 0.0263(9) 0.0319(10) 0.0273(10) -0.0040(8) 0.0027(7) -0.0022(7)
C23 0.0373(10) 0.0398(12) 0.0327(11) -0.0162(10) 0.0000(8) 0.0013(8)
C24 0.0475(12) 0.0259(11) 0.0491(13) -0.0118(10) -0.0074(10) 0.0064(9)
C25 0.0378(10) 0.0284(11) 0.0371(12) -0.0033(9) -0.0090(8) 0.0057(8)
C26 0.0274(9) 0.0392(12) 0.0380(12) -0.0069(9) 0.0044(8) -0.0012(8)
C27 0.0264(9) 0.0453(12) 0.0419(12) 0.0102(10) -0.0010(8) 0.0032(8)
C28 0.0311(10) 0.0580(14) 0.0398(12) -0.0016(11) -0.0085(9) -0.0110(9)
C29 0.0411(11) 0.0408(13) 0.0518(14) 0.0013(11) 0.0019(10) -0.0192(9)
C30 0.0368(10) 0.0503(13) 0.0351(12) 0.0088(10) 0.0046(9) -0.0079(9)
C31 0.0180(7) 0.0264(9) 0.0254(9) -0.0024(7) -0.0010(6) 0.0018(6)
C32 0.0276(8) 0.0238(10) 0.0254(10) -0.0011(8) -0.0046(7) -0.0008(7)
C33 0.0293(8) 0.0230(9) 0.0239(9) 0.0018(7) -0.0027(7) -0.0001(7)
C34 0.0273(9) 0.0316(11) 0.0309(11) -0.0016(8) 0.0006(8) -0.0063(7)
C35 0.0318(9) 0.0288(9) 0.0297(10) -0.0059(8) 0.0009(7) -0.0047(7)
C36 0.0405(11) 0.0368(12) 0.0423(13) 0.0038(10) -0.0044(9) 0.0071(9)
C37 0.0367(12) 0.0708(19) 0.0654(19) 0.0183(15) -0.0058(12) 0.0097(12)

loop_
_atom_type_symbol
_atom_type_description
_atom_type_scat_dispersion_real
_atom_type_scat_dispersion_imag
_atom_type_scat_source
C C 0.0033 0.0016 'International Tables Vol C Tables 4.2.6.8 and 6.1.1.4'
H H 0.0000 0.0000 'International Tables Vol C Tables 4.2.6.8 and 6.1.1.4'
N N 0.0061 0.0033 'International Tables Vol C Tables 4.2.6.8 and 6.1.1.4'
O O 0.0106 0.0060 'International Tables Vol C Tables 4.2.6.8 and 6.1.1.4'
Fe Fe 0.3463 0.8444 'International Tables Vol C Tables 4.2.6.8 and 6.1.1.4'

loop_
_geom_angle_atom_site_label_1
_geom_angle_atom_site_label_2
_geom_angle_atom_site_label_3
_geom_angle
_geom_angle_site_symmetry_1
_geom_angle_site_symmetry_3
_geom_angle_publ_flag
C26 Fe2 C22 123.19(8) . . ?
C26 Fe2 C25 125.69(8) . . ?
C22 Fe2 C25 69.02(8) . . ?
C26 Fe2 C24 161.09(9) . . ?
C22 Fe2 C24 68.66(9) . . ?
C25 Fe2 C24 40.55(8) . . ?
C26 Fe2 C21 109.51(7) . . ?
C22 Fe2 C21 41.19(7) . . ?
C25 Fe2 C21 40.98(7) . . ?
C24 Fe2 C21 68.61(7) . . ?
C26 Fe2 C27 40.76(8) . . ?
C22 Fe2 C27 108.24(8) . . ?
C25 Fe2 C27 163.02(8) . . ?
C24 Fe2 C27 155.52(9) . . ?
C21 Fe2 C27 126.05(8) . . ?
C26 Fe2 C28 68.49(9) . . ?
C22 Fe2 C28 123.68(8) . . ?
C25 Fe2 C28 154.89(8) . . ?
C24 Fe2 C28 119.36(9) . . ?
C21 Fe2 C28 161.90(8) . . ?
C27 Fe2 C28 40.71(8) . . ?
C26 Fe2 C29 68.09(9) . . ?
C22 Fe2 C29 159.43(8) . . ?
C25 Fe2 C29 120.61(9) . . ?
C24 Fe2 C29 105.95(9) . . ?
C21 Fe2 C29 157.19(8) . . ?
C27 Fe2 C29 67.98(9) . . ?
C28 Fe2 C29 40.27(9) . . ?
C26 Fe2 C23 157.68(8) . . ?
C22 Fe2 C23 40.61(7) . . ?
C25 Fe2 C23 68.47(8) . . ?
C24 Fe2 C23 40.70(9) . . ?
C21 Fe2 C23 68.63(7) . . ?
C27 Fe2 C23 121.08(8) . . ?
C28 Fe2 C23 106.03(9) . . ?
C29 Fe2 C23 122.56(9) . . ?
C26 Fe2 C30 40.51(8) . . ?
C22 Fe2 C30 158.74(8) . . ?
C25 Fe2 C30 107.80(9) . . ?
C24 Fe2 C30 123.44(9) . . ?
C21 Fe2 C30 122.66(8) . . ?
C27 Fe2 C30 68.32(9) . . ?
C28 Fe2 C30 68.33(9) . . ?
C29 Fe2 C30 40.60(9) . . ?
C23 Fe2 C30 159.51(8) . . ?
C1 Fe1 C8 161.37(8) . . ?
C1 Fe1 C2 41.13(7) . . ?
C8 Fe1 C2 125.03(8) . . ?
C1 Fe1 C9 155.60(8) . . ?
C8 Fe1 C9 40.50(9) . . ?
C2 Fe1 C9 162.57(8) . . ?
C1 Fe1 C5 41.00(7) . . ?
C8 Fe1 C5 156.80(8) . . ?
C2 Fe1 C5 68.73(7) . . ?
C9 Fe1 C5 121.41(8) . . ?
C1 Fe1 C6 106.27(7) . . ?
C8 Fe1 C6 67.99(8) . . ?
C2 Fe1 C6 120.12(7) . . ?
C9 Fe1 C6 67.78(8) . . ?
C5 Fe1 C6 124.38(8) . . ?
C1 Fe1 C7 123.79(7) . . ?
C8 Fe1 C7 40.55(7) . . ?
C2 Fe1 C7 107.20(8) . . ?
C9 Fe1 C7 67.92(8) . . ?
C5 Fe1 C7 160.96(7) . . ?
C6 Fe1 C7 40.27(8) . . ?
C1 Fe1 C10 119.82(8) . . ?
C8 Fe1 C10 68.05(9) . . ?
C2 Fe1 C10 155.10(8) . . ?
C9 Fe1 C10 40.36(8) . . ?
C5 Fe1 C10 107.59(8) . . ?
C6 Fe1 C10 40.25(8) . . ?
C7 Fe1 C10 67.80(9) . . ?
C1 Fe1 C3 68.50(7) . . ?
C8 Fe1 C3 109.09(8) . . ?
C2 Fe1 C3 40.54(7) . . ?
C9 Fe1 C3 126.55(8) . . ?
C5 Fe1 C3 67.96(7) . . ?
C6 Fe1 C3 155.97(8) . . ?
C7 Fe1 C3 121.84(8) . . ?
C10 Fe1 C3 162.85(8) . . ?
C1 Fe1 C4 68.46(7) . . ?
C8 Fe1 C4 122.45(8) . . ?
C2 Fe1 C4 68.20(8) . . ?
C9 Fe1 C4 109.36(8) . . ?
C5 Fe1 C4 40.35(7) . . ?
C6 Fe1 C4 161.72(8) . . ?
C7 Fe1 C4 157.12(8) . . ?
C10 Fe1 C4 125.88(8) . . ?
C3 Fe1 C4 40.17(7) . . ?
C35 O14 C36 117.70(15) . . ?
C15 O4 C16 115.94(16) . . ?
C31 N11 C32 122.19(15) . . ?
C33 N12 C34 121.59(16) . . ?
C11 N1 C12 118.87(16) . . ?
C13 N2 C14 121.84(17) . . ?
C5 C1 C2 107.79(15) . . ?
C5 C1 C11 121.87(15) . . ?
C2 C1 C11 130.20(15) . . ?
C5 C1 Fe1 70.20(10) . . ?
C2 C1 Fe1 70.00(10) . . ?
C11 C1 Fe1 121.80(11) . . ?
C3 C2 C1 107.51(16) . . ?
C3 C2 Fe1 70.26(11) . . ?
C1 C2 Fe1 68.87(9) . . ?
C4 C3 C2 108.51(17) . . ?
C4 C3 Fe1 70.05(11) . . ?
C2 C3 Fe1 69.19(10) . . ?
C3 C4 C5 108.23(16) . . ?
C3 C4 Fe1 69.78(10) . . ?
C5 C4 Fe1 69.29(10) . . ?
C4 C5 C1 107.96(16) . . ?
C4 C5 Fe1 70.36(11) . . ?
C1 C5 Fe1 68.79(10) . . ?
C10 C6 C7 108.29(17) . . ?
C10 C6 Fe1 69.91(11) . . ?
C7 C6 Fe1 69.90(11) . . ?
C6 C7 C8 107.89(18) . . ?
C6 C7 Fe1 69.83(11) . . ?
C8 C7 Fe1 69.38(11) . . ?
C9 C8 C7 107.75(19) . . ?
C9 C8 Fe1 69.87(12) . . ?
C7 C8 Fe1 70.07(11) . . ?
C10 C9 C8 108.18(18) . . ?
C10 C9 Fe1 70.05(11) . . ?
C8 C9 Fe1 69.63(11) . . ?
C6 C10 C9 107.9(2) . . ?
C6 C10 Fe1 69.83(11) . . ?
C9 C10 Fe1 69.59(12) . . ?
O1 C11 N1 120.96(15) . . ?
O1 C11 C1 119.81(15) . . ?
N1 C11 C1 119.23(15) . . ?
N1 C12 C13 111.08(14) . . ?
O2 C13 N2 122.63(17) . . ?
O2 C13 C12 120.93(16) . . ?
N2 C13 C12 116.41(16) . . ?
N2 C14 C15 112.51(16) . . ?
O3 C15 O4 125.17(16) . . ?
O3 C15 C14 125.84(17) . . ?
O4 C15 C14 108.99(16) . . ?
O4 C16 C17 110.8(2) . . ?
C25 C21 C22 107.57(16) . . ?
C25 C21 C31 123.33(16) . . ?
C22 C21 C31 129.04(16) . . ?
C25 C21 Fe2 69.47(10) . . ?
C22 C21 Fe2 69.26(9) . . ?
C31 C21 Fe2 128.94(11) . . ?
C23 C22 C21 107.74(17) . . ?
C23 C22 Fe2 69.90(11) . . ?
C21 C22 Fe2 69.56(10) . . ?
C22 C23 C24 108.39(18) . . ?
C22 C23 Fe2 69.49(10) . . ?
C24 C23 Fe2 69.61(12) . . ?
C25 C24 C23 108.25(18) . . ?
C25 C24 Fe2 69.67(11) . . ?
C23 C24 Fe2 69.69(11) . . ?
C24 C25 C21 108.06(18) . . ?
C24 C25 Fe2 69.77(11) . . ?
C21 C25 Fe2 69.55(10) . . ?
C30 C26 C27 108.27(19) . . ?
C30 C26 Fe2 70.12(11) . . ?
C27 C26 Fe2 69.93(11) . . ?
C26 C27 C28 107.74(19) . . ?
C26 C27 Fe2 69.32(11) . . ?
C28 C27 Fe2 69.67(11) . . ?
C29 C28 C27 107.77(19) . . ?
C29 C28 Fe2 69.90(11) . . ?
C27 C28 Fe2 69.62(11) . . ?
C28 C29 C30 108.7(2) . . ?
C28 C29 Fe2 69.83(11) . . ?
C30 C29 Fe2 69.71(11) . . ?
C26 C30 C29 107.54(19) . . ?
C26 C30 Fe2 69.37(11) . . ?
C29 C30 Fe2 69.69(12) . . ?
O11 C31 N11 122.32(16) . . ?
O11 C31 C21 121.35(15) . . ?
N11 C31 C21 116.28(15) . . ?
N11 C32 C33 112.46(14) . . ?
O12 C33 N12 122.92(16) . . ?
O12 C33 C32 122.23(15) . . ?
N12 C33 C32 114.81(15) . . ?
N12 C34 C35 112.68(15) . . ?
O13 C35 O14 124.50(17) . . ?
O13 C35 C34 126.05(16) . . ?
O14 C35 C34 109.45(15) . . ?
O14 C36 C37 108.19(18) . . ?

loop_
_geom_bond_atom_site_label_1
_geom_bond_atom_site_label_2
_geom_bond_distance
_geom_bond_site_symmetry_2
_geom_bond_publ_flag
Fe2 C26 2.0309(19) . ?
Fe2 C22 2.0350(18) . ?
Fe2 C25 2.0381(18) . ?
Fe2 C24 2.0394(19) . ?
Fe2 C21 2.0391(16) . ?
Fe2 C27 2.0390(19) . ?
Fe2 C28 2.0397(19) . ?
Fe2 C29 2.0406(19) . ?
Fe2 C23 2.0405(19) . ?
Fe2 C30 2.041(2) . ?
Fe1 C1 2.0283(16) . ?
Fe1 C8 2.0418(19) . ?
Fe1 C2 2.0435(18) . ?
Fe1 C9 2.045(2) . ?
Fe1 C5 2.0470(19) . ?
Fe1 C6 2.0500(18) . ?
Fe1 C7 2.0509(19) . ?
Fe1 C10 2.051(2) . ?
Fe1 C3 2.0577(19) . ?
Fe1 C4 2.0612(18) . ?
O11 C31 1.233(2) . ?
O12 C33 1.223(2) . ?
O13 C35 1.194(2) . ?
O14 C35 1.339(2) . ?
O14 C36 1.453(2) . ?
O1 C11 1.240(2) . ?
O2 C13 1.235(2) . ?
O3 C15 1.191(2) . ?
O4 C15 1.332(2) . ?
O4 C16 1.461(2) . ?
N11 C31 1.340(2) . ?
N11 C32 1.441(2) . ?
N12 C33 1.334(2) . ?
N12 C34 1.443(2) . ?
N1 C11 1.331(2) . ?
N1 C12 1.451(2) . ?
N2 C13 1.328(2) . ?
N2 C14 1.443(3) . ?
C1 C5 1.427(2) . ?
C1 C2 1.430(2) . ?
C1 C11 1.477(2) . ?
C2 C3 1.421(2) . ?
C3 C4 1.415(3) . ?
C4 C5 1.417(3) . ?
C6 C10 1.411(3) . ?
C6 C7 1.412(3) . ?
C7 C8 1.418(3) . ?
C8 C9 1.415(3) . ?
C9 C10 1.413(3) . ?
C12 C13 1.521(3) . ?
C14 C15 1.510(2) . ?
C16 C17 1.471(4) . ?
C21 C25 1.427(3) . ?
C21 C22 1.433(2) . ?
C21 C31 1.484(2) . ?
C22 C23 1.414(3) . ?
C23 C24 1.419(3) . ?
C24 C25 1.413(3) . ?
C26 C30 1.410(3) . ?
C26 C27 1.417(3) . ?
C27 C28 1.419(3) . ?
C28 C29 1.404(3) . ?
C29 C30 1.416(3) . ?
C32 C33 1.527(2) . ?
C34 C35 1.506(3) . ?
C36 C37 1.482(3) . ?
O202 O203 0.909(12) . ?
